data_2230231
loop_
_publ_author_name
'Diop, Tidiane'
'Diop, Libasse'
'Michaud, Francois'

_publ_section_title
;
 Bis(dimethylammonium) tetrachloridodimethylstannate(IV)
;
_journal_coeditor_code BR2163
_journal_issue 6
_journal_name_full 'Acta Crystallographica Section E'
_journal_page_first m696
_journal_paper_doi 10.1107/S1600536811013584
_journal_volume 67
_journal_year 2011
_chemical_formula_iupac '(C2 H8 N)2 [Sn C H3)2 Cl4]'
_chemical_formula_moiety '2(C2 H8 N +), C2 H6 Cl4 Sn 2-'
_chemical_formula_sum 'C6 H22 Cl4 N2 Sn'
_chemical_formula_weight 382.75
_chemical_name_systematic
;
Bis(dimethylammonium) tetrachloridodimethylstannate(IV)
;
_space_group_IT_number 2
_symmetry_cell_setting triclinic
_symmetry_space_group_name_Hall '-P 1'
_symmetry_space_group_name_H-M 'P -1'
_atom_sites_solution_hydrogens geom
_atom_sites_solution_primary direct
_atom_sites_solution_secondary difmap
_audit_conform_dict_name cif_core.dic
_audit_conform_dict_version 2.3
_audit_creation_method 'WinGX routine CIF_UPDATE'
_cell_angle_alpha 109.625(14)
_cell_angle_beta 98.345(12)
_cell_angle_gamma 92.812(12)
_cell_formula_units_Z 1
_cell_length_a 6.6162(9)
_cell_length_b 7.3703(11)
_cell_length_c 8.4555(12)
_cell_measurement_reflns_used 3675
_cell_measurement_temperature 297(2)
_cell_measurement_theta_max 31.29
_cell_measurement_theta_min 2.90
_cell_volume 382.13(10)
_computing_cell_refinement 'CrysAlis RED (Oxford Diffraction, 2009)'
_computing_data_collection 'CrysAlis CCD (Oxford Diffraction, 2009)'
_computing_data_reduction 'CrysAlis RED (Oxford Diffraction, 2009)'
_computing_molecular_graphics 'ORTEP-3 for Windows (Farrugia, 1997)'
_computing_publication_material 'PLATON (Spek, 2009)'
_computing_structure_refinement 'SHELXL97 (Sheldrick, 2008)'
_computing_structure_solution 'SIR92 (Altomare <i>et al.</i>, 1999)'
_diffrn_ambient_temperature 297(2)
_diffrn_detector_area_resol_mean 8.3622
_diffrn_measured_fraction_theta_full 0.987
_diffrn_measured_fraction_theta_max 0.987
_diffrn_measurement_device 'Kappa-geometry diffractometer'
_diffrn_measurement_device_type 'Oxford Diffraction Xcalibur Sapphire2'
_diffrn_measurement_method
;
4 stepped omega-scans over 115 deg. with kappa -79 deg. (chi -58.3 deg.),
        phi 0, 90, 180, 270 deg.
        step 1 deg., exposure time 45 s
        detector distance 50 mm
        detector angle 30 deg.
;
_diffrn_radiation_monochromator graphite
_diffrn_radiation_type MoK\a
_diffrn_radiation_wavelength 0.71073
_diffrn_reflns_av_R_equivalents 0.018
_diffrn_reflns_limit_h_max 7
_diffrn_reflns_limit_h_min -8
_diffrn_reflns_limit_k_max 9
_diffrn_reflns_limit_k_min -9
_diffrn_reflns_limit_l_max 11
_diffrn_reflns_limit_l_min -11
_diffrn_reflns_number 3329
_diffrn_reflns_theta_full 28.28
_diffrn_reflns_theta_max 28.28
_diffrn_reflns_theta_min 4.07
_exptl_absorpt_coefficient_mu 2.341
_exptl_absorpt_correction_T_max 0.6518
_exptl_absorpt_correction_T_min 0.3523
_exptl_absorpt_correction_type multi-scan
_exptl_absorpt_process_details '(CrysAlis CCD; Oxford Diffraction, 2009)'
_exptl_crystal_colour colourless
_exptl_crystal_density_diffrn 1.663
_exptl_crystal_density_method 'not measured'
_exptl_crystal_description
;
        fragment of rounded block
;
_exptl_crystal_F_000 190
_exptl_crystal_size_max 0.5
_exptl_crystal_size_mid 0.3
_exptl_crystal_size_min 0.2
_refine_diff_density_max 0.563
_refine_diff_density_min -0.433
_refine_ls_extinction_method none
_refine_ls_goodness_of_fit_ref 1.064
_refine_ls_hydrogen_treatment constr
_refine_ls_matrix_type full
_refine_ls_number_parameters 64
_refine_ls_number_reflns 1871
_refine_ls_number_restraints 0
_refine_ls_restrained_S_all 1.064
_refine_ls_R_factor_all 0.0237
_refine_ls_R_factor_gt 0.0229
_refine_ls_shift/su_max 0
_refine_ls_shift/su_mean 0
_refine_ls_structure_factor_coef Fsqd
_refine_ls_weighting_details 'calc w=1/[\s^2^(Fo^2^)+(0.0362P)^2^+0.2233P] where P=(Fo^2^+2Fc^2^)/3'
_refine_ls_weighting_scheme calc
_refine_ls_wR_factor_gt 0.0599
_refine_ls_wR_factor_ref 0.0604
_reflns_number_gt 1839
_reflns_number_total 1871
_reflns_threshold_expression I>2\s(I)
_cod_data_source_file br2163.cif
_cod_data_source_block I
_cod_original_cell_volume 382.13(9)
_cod_database_code 2230231
_cod_database_fobs_code 2230231

loop_
_symmetry_equiv_pos_as_xyz
'x, y, z'
'-x, -y, -z'

loop_
_atom_site_type_symbol
_atom_site_label
_atom_site_fract_x
_atom_site_fract_y
_atom_site_fract_z
_atom_site_U_iso_or_equiv
_atom_site_adp_type
_atom_site_calc_flag
_atom_site_refinement_flags
_atom_site_occupancy
_atom_site_symmetry_multiplicity
_atom_site_disorder_assembly
_atom_site_disorder_group
C C1 0.2689(4) 0.3818(4) 0.5967(3) 0.0404(5) Uani d . 1 2 . .
H H1A 0.2902 0.2502 0.5847 0.061 Uiso calc R 1 2 . .
H H1B 0.1366 0.3849 0.5343 0.061 Uiso calc R 1 2 . .
H H1C 0.275 0.4566 0.715 0.061 Uiso calc R 1 2 . .
Cl Cl1 0.25609(10) 0.40746(9) 0.20155(7) 0.04289(14) Uani d . 1 2 . .
Cl Cl2 0.64584(8) 0.16207(8) 0.39707(7) 0.03603(12) Uani d . 1 2 . .
Sn Sn1 0.5 0.5 0.5 0.02900(8) Uani d S 1 1 . .
C C2 0.2993(5) 0.8184(6) 0.0309(4) 0.0621(8) Uani d . 1 2 . .
H H2A 0.4272 0.764 0.0166 0.093 Uiso calc R 1 2 . .
H H2B 0.3073 0.9423 0.0167 0.093 Uiso calc R 1 2 . .
H H2C 0.1905 0.7333 -0.0527 0.093 Uiso calc R 1 2 . .
C C3 0.0570(4) 0.9131(4) 0.2302(4) 0.0479(6) Uani d . 1 2 . .
H H3A 0.0331 0.9174 0.3406 0.072 Uiso calc R 1 2 . .
H H3B -0.0493 0.8274 0.1442 0.072 Uiso calc R 1 2 . .
H H3C 0.0563 1.0407 0.2239 0.072 Uiso calc R 1 2 . .
N N1 0.2581(3) 0.8422(3) 0.2023(3) 0.0381(4) Uani d . 1 2 . .
H H1D 0.3576 0.9263 0.28 0.046 Uiso calc R 1 2 . .
H H1E 0.2622 0.7276 0.2183 0.046 Uiso calc R 1 2 . .

loop_
_atom_site_aniso_label
_atom_site_aniso_U_11
_atom_site_aniso_U_22
_atom_site_aniso_U_33
_atom_site_aniso_U_12
_atom_site_aniso_U_13
_atom_site_aniso_U_23
C1 0.0393(11) 0.0380(11) 0.0450(12) -0.0035(9) 0.0167(10) 0.0128(10)
Cl1 0.0486(3) 0.0369(3) 0.0360(3) -0.0001(2) -0.0059(2) 0.0094(2)
Cl2 0.0387(3) 0.0282(2) 0.0402(3) 0.00715(19) 0.0087(2) 0.0093(2)
Sn1 0.03107(11) 0.02496(11) 0.03074(11) -0.00012(7) 0.00626(7) 0.00940(8)
C2 0.0604(18) 0.078(2) 0.0417(14) -0.0007(16) 0.0195(13) 0.0098(14)
C3 0.0387(12) 0.0550(15) 0.0478(14) 0.0036(11) 0.0083(10) 0.0151(12)
N1 0.0382(10) 0.0390(10) 0.0351(9) 0.0007(8) 0.0029(7) 0.0120(8)

loop_
_atom_type_symbol
_atom_type_description
_atom_type_scat_dispersion_real
_atom_type_scat_dispersion_imag
_atom_type_scat_source
C C 0.0033 0.0016 'International Tables Vol C Tables 4.2.6.8 and 6.1.1.4'
H H 0 0 'International Tables Vol C Tables 4.2.6.8 and 6.1.1.4'
N N 0.0061 0.0033 'International Tables Vol C Tables 4.2.6.8 and 6.1.1.4'
Cl Cl 0.1484 0.1585 'International Tables Vol C Tables 4.2.6.8 and 6.1.1.4'
Sn Sn -0.6537 1.4246 'International Tables Vol C Tables 4.2.6.8 and 6.1.1.4'

loop_
_geom_angle_atom_site_label_1
_geom_angle_atom_site_label_2
_geom_angle_atom_site_label_3
_geom_angle_site_symmetry_1
_geom_angle_site_symmetry_3
_geom_angle
_geom_angle_publ_flag
Sn1 C1 H1A . . 109.5 ?
Sn1 C1 H1B . . 109.5 ?
H1A C1 H1B . . 109.5 ?
Sn1 C1 H1C . . 109.5 ?
H1A C1 H1C . . 109.5 ?
H1B C1 H1C . . 109.5 ?
C1 Sn1 C1 2_666 . 180.00(13) ?
C1 Sn1 Cl2 2_666 2_666 90.42(7) ?
C1 Sn1 Cl2 . 2_666 89.58(7) ?
C1 Sn1 Cl2 2_666 . 89.58(7) ?
C1 Sn1 Cl2 . . 90.42(7) ?
Cl2 Sn1 Cl2 2_666 . 180 ?
C1 Sn1 Cl1 2_666 2_666 90.43(8) ?
C1 Sn1 Cl1 . 2_666 89.57(8) ?
Cl2 Sn1 Cl1 2_666 2_666 89.90(2) ?
Cl2 Sn1 Cl1 . 2_666 90.10(2) ?
C1 Sn1 Cl1 2_666 . 89.57(8) ?
C1 Sn1 Cl1 . . 90.43(8) ?
Cl2 Sn1 Cl1 2_666 . 90.10(2) ?
Cl2 Sn1 Cl1 . . 89.90(2) ?
Cl1 Sn1 Cl1 2_666 . 180 ?
N1 C2 H2A . . 109.5 ?
N1 C2 H2B . . 109.5 ?
H2A C2 H2B . . 109.5 ?
N1 C2 H2C . . 109.5 ?
H2A C2 H2C . . 109.5 ?
H2B C2 H2C . . 109.5 ?
N1 C3 H3A . . 109.5 ?
N1 C3 H3B . . 109.5 ?
H3A C3 H3B . . 109.5 ?
N1 C3 H3C . . 109.5 ?
H3A C3 H3C . . 109.5 ?
H3B C3 H3C . . 109.5 ?
C2 N1 C3 . . 112.7(2) ?
C2 N1 H1D . . 109.1 ?
C3 N1 H1D . . 109.1 ?
C2 N1 H1E . . 109.1 ?
C3 N1 H1E . . 109.1 ?
H1D N1 H1E . . 107.8 ?

loop_
_geom_bond_atom_site_label_1
_geom_bond_atom_site_label_2
_geom_bond_site_symmetry_2
_geom_bond_distance
_geom_bond_publ_flag
C1 Sn1 . 2.116(2) ?
C1 H1A . 0.96 ?
C1 H1B . 0.96 ?
C1 H1C . 0.96 ?
Cl1 Sn1 . 2.6441(7) ?
Cl2 Sn1 . 2.6297(7) ?
Sn1 C1 2_666 2.116(2) ?
Sn1 Cl2 2_666 2.6297(7) ?
Sn1 Cl1 2_666 2.6441(7) ?
C2 N1 . 1.468(4) ?
C2 H2A . 0.96 ?
C2 H2B . 0.96 ?
C2 H2C . 0.96 ?
C3 N1 . 1.475(3) ?
C3 H3A . 0.96 ?
C3 H3B . 0.96 ?
C3 H3C . 0.96 ?
N1 H1D . 0.9 ?
N1 H1E . 0.9 ?

loop_
_geom_hbond_atom_site_label_D
_geom_hbond_atom_site_label_H
_geom_hbond_atom_site_label_A
_geom_hbond_site_symmetry_A
_geom_hbond_distance_DH
_geom_hbond_distance_HA
_geom_hbond_distance_DA
_geom_hbond_angle_DHA
N1 H1E Cl1 . 0.9 2.31 3.201(2) 169
N1 H1D Cl2 1_565 0.9 2.37 3.229(2) 160
